data_7133585
loop_
_publ_author_name
'J&#x119;drzejowska, Katarzyna'
'Kobylarczyk, Jedrzej'
'Muzio&#x142;, Tadeusz M'
'Nowicka, Beata'
'J&#x119;drzejowski, Damian'
'Matoga, Dariusz'
'Gawe&#x142;, Bart&#x142;omiej'
'Podgajny, Robert'

_publ_section_title
;
 Exploring porosity in a flexible 3D organic-inorganic
 {ZnII3(4DPNDI)[W<sup>V</sup>(CN)<sub>8</sub>]<sub>2</sub>} coordination
 network.
;
_journal_issue 77
_journal_name_full 'Chemical communications (Cambridge, England)'
_journal_page_first 10704
_journal_page_last 10707
_journal_paper_doi 10.1039/d4cc03141e
_journal_volume 60
_journal_year 2024
_chemical_formula_moiety 'C64 H66 N26 O10 W2 Zn3, 2(C4 H9 N O), [+ solvents]'
_chemical_formula_sum 'C72 H84 N28 O12 W2 Zn3'
_chemical_formula_weight 2097.48
_space_group_crystal_system triclinic
_space_group_IT_number 2
_space_group_name_Hall '-P 1'
_space_group_name_H-M_alt 'P -1'
_atom_sites_solution_hydrogens geom
_atom_sites_solution_primary dual
_audit_creation_date 2024-05-13
_audit_creation_method
;
Olex2 1.5
(compiled 2024.01.12 svn.r2f8d729c for OlexSys, GUI svn.r6928)
;
_audit_update_record
;
2024-06-10 deposited with the CCDC.	2024-08-26 downloaded from the CCDC.
;
_cell_angle_alpha 103.573(2)
_cell_angle_beta 102.206(2)
_cell_angle_gamma 94.0730(10)
_cell_formula_units_Z 1
_cell_length_a 9.7937(4)
_cell_length_b 16.0738(7)
_cell_length_c 19.6573(9)
_cell_measurement_reflns_used 9984
_cell_measurement_temperature 100.0
_cell_measurement_theta_max 25.56
_cell_measurement_theta_min 2.53
_cell_volume 2916.3(2)
_computing_molecular_graphics 'Olex2 1.5 (Dolomanov et al., 2009)'
_computing_publication_material 'Olex2 1.5 (Dolomanov et al., 2009)'
_computing_structure_refinement 'SHELXL 2019/3 (Sheldrick, 2015)'
_computing_structure_solution 'SHELXT 2018/2 (Sheldrick, 2018)'
_diffrn_ambient_temperature 100.0
_diffrn_measured_fraction_theta_full 0.976
_diffrn_measured_fraction_theta_max 0.976
_diffrn_measurement_device_type 'Bruker APEX-II CCD'
_diffrn_measurement_method '\f and \w scans'
_diffrn_radiation_type MoK\a
_diffrn_radiation_wavelength 0.71073
_diffrn_reflns_av_R_equivalents 0.0350
_diffrn_reflns_av_unetI/netI 0.0616
_diffrn_reflns_Laue_measured_fraction_full 0.976
_diffrn_reflns_Laue_measured_fraction_max 0.976
_diffrn_reflns_limit_h_max 11
_diffrn_reflns_limit_h_min -10
_diffrn_reflns_limit_k_max 19
_diffrn_reflns_limit_k_min -19
_diffrn_reflns_limit_l_max 23
_diffrn_reflns_limit_l_min -23
_diffrn_reflns_number 21253
_diffrn_reflns_point_group_measured_fraction_full 0.976
_diffrn_reflns_point_group_measured_fraction_max 0.976
_diffrn_reflns_theta_full 25.026
_diffrn_reflns_theta_max 25.026
_diffrn_reflns_theta_min 2.530
_diffrn_source_current 20.0
_diffrn_source_power 1.0
_diffrn_source_voltage 50.0
_diffrn_standards_number 0
_exptl_absorpt_coefficient_mu 2.627
_exptl_absorpt_correction_T_max 0.7452
_exptl_absorpt_correction_T_min 0.4468
_exptl_absorpt_correction_type multi-scan
_exptl_absorpt_process_details
;
SADABS-2016/2 (Bruker,2016/2) was used for absorption correction.
wR2(int) was 0.0888 before and 0.0516 after correction.
The Ratio of minimum to maximum transmission is 0.5996.
The \l/2 correction factor is Not present.
;
_exptl_crystal_colour orange
_exptl_crystal_colour_primary orange
_exptl_crystal_density_diffrn 1.194
_exptl_crystal_description block
_exptl_crystal_F_000 1046
_exptl_crystal_size_max 0.34
_exptl_crystal_size_mid 0.19
_exptl_crystal_size_min 0.11
_refine_diff_density_max 3.044
_refine_diff_density_min -2.013
_refine_diff_density_rms 0.158
_refine_ls_extinction_method none
_refine_ls_goodness_of_fit_ref 1.093
_refine_ls_hydrogen_treatment constr
_refine_ls_matrix_type full
_refine_ls_number_parameters 541
_refine_ls_number_reflns 10076
_refine_ls_number_restraints 59
_refine_ls_restrained_S_all 1.098
_refine_ls_R_factor_all 0.0621
_refine_ls_R_factor_gt 0.0506
_refine_ls_shift/su_max 0.002
_refine_ls_shift/su_mean 0.000
_refine_ls_structure_factor_coef Fsqd
_refine_ls_weighting_details 'w=1/[\s^2^(Fo^2^)+(0.0501P)^2^+13.5672P] where P=(Fo^2^+2Fc^2^)/3'
_refine_ls_weighting_scheme calc
_refine_ls_wR_factor_gt 0.1176
_refine_ls_wR_factor_ref 0.1225
_reflns_Friedel_coverage 0.000
_reflns_number_gt 8449
_reflns_number_total 10076
_reflns_threshold_expression 'I > 2\s(I)'
_cod_data_source_file d4cc03141e2.cif
_cod_data_source_block 2_DMA
_cod_depositor_comments 'Adding full bibliography for 7133584--7133585.cif.'
_cod_database_code 7133585
_shelx_shelxl_version_number 2019/3
_shelx_space_group_comment
;
The symmetry employed for this shelxl refinement is uniquely defined
by the following loop, which should always be used as a source of
symmetry information in preference to the above space-group names.
They are only intended as comments.
;
_olex2_refinement_description
;
1. Fixed Uiso
 At 1.2 times of:
  All C(H) groups
 At 1.5 times of:
  All C(H,H,H) groups
2. Restrained distances
 N1S-C4S
 1.46 with sigma of 0.02
 C3S-N1S
 1.46 with sigma of 0.02
 H3SB_$1-H3SB
 2 with sigma of 0.02
 C2S-C1S
 1.55 with sigma of 0.02
 H3SC-H2SB
 -2 with sigma of 0.02
3. Uiso/Uaniso restraints and constraints
Uanis(N7) \\sim Ueq: with sigma of 0.1 and sigma for terminal atoms of 0.01
Uanis(C3S) \\sim Ueq: with sigma of 0.1 and sigma for terminal atoms of 0.03
Uanis(C4S) \\sim Ueq: with sigma of 0.1 and sigma for terminal atoms of 0.03
Uanis(N1S) \\sim Ueq: with sigma of 0.02 and sigma for terminal atoms of 0.2
Uanis(C3) \\sim Ueq: with sigma of 0.005 and sigma for terminal atoms of 0.2
Uanis(C2S) \\sim Ueq: with sigma of 0.1 and sigma for terminal atoms of 0.05
Uanis(O1S) \\sim Ueq: with sigma of 0.1 and sigma for terminal atoms of 0.05
Uanis(C1S) \\sim Ueq: with sigma of 0.05 and sigma for terminal atoms of 0.2
Uanis(C6) \\sim Ueq: with sigma of 0.005 and sigma for terminal atoms of 0.2
4.a Aromatic/amide H refined with riding coordinates:
 C5L(H5L), C1L(H1L), C4L(H4L), C2L(H2L), C12L(H12L), C11L(H11L)
4.b Idealised Me refined as rotating group:
 C2CS(H2CA,H2CB,H2CC), C3CS(H3CA,H3CB,H3CC), C4CS(H4CA,H4CB,H4CC), C10C(H10A,
 H10B,H10C), C6CS(H6CA,H6CB,H6CC), C8CS(H8CA,H8CB,H8CC), C12C(H12A,H12B,H12C),
 C11C(H11A,H11B,H11C), C7CS(H7CA,H7CB,H7CC), C2S(H2SA,H2SB,H2SC), C4S(H4SA,H4SB,
 H4SC), C3S(H3SA,H3SB,H3SC)
;
_smtbx_masks_void_probe_radius 1.2
_smtbx_masks_void_truncation_radius 1.2
_olex2_submission_special_instructions 'No special instructions were received'

loop_
_space_group_symop_operation_xyz
'x, y, z'
'-x, -y, -z'

loop_
_atom_site_label
_atom_site_type_symbol
_atom_site_fract_x
_atom_site_fract_y
_atom_site_fract_z
_atom_site_U_iso_or_equiv
_atom_site_adp_type
_atom_site_occupancy
_atom_site_site_symmetry_order
_atom_site_calc_flag
_atom_site_refinement_flags_posn
_atom_site_refinement_flags_adp
_atom_site_refinement_flags_occupancy
_atom_site_disorder_assembly
_atom_site_disorder_group
W1 W 0.76744(3) 0.32909(2) 0.59288(2) 0.01689(10) Uani 1 1 d . . . . .
Zn1 Zn 0.500000 0.000000 0.500000 0.0151(2) Uani 1 2 d S . P . .
Zn2 Zn 0.25847(7) 0.42138(5) 0.54256(5) 0.02325(19) Uani 1 1 d . . . . .
O1CS O 0.2852(5) 0.0210(3) 0.4809(3) 0.0242(11) Uani 1 1 d . . . . .
O2CS O 0.2244(6) 0.3113(3) 0.4547(3) 0.0325(12) Uani 1 1 d . . . . .
O3CS O 0.2985(5) 0.5211(3) 0.6358(3) 0.0363(13) Uani 1 1 d . . . . .
N1 N 0.5839(6) 0.1349(3) 0.5340(3) 0.0196(12) Uani 1 1 d . . . . .
N4 N 0.0787(6) 0.3850(4) 0.5666(3) 0.0256(13) Uani 1 1 d . . . . .
O2L O 0.3436(6) 0.0975(3) 0.1821(3) 0.0428(14) Uani 1 1 d . . . . .
N2 N 0.4437(6) 0.3784(4) 0.5721(3) 0.0286(14) Uani 1 1 d . . . . .
N3 N 0.2523(6) 0.5042(4) 0.4786(4) 0.0317(15) Uani 1 1 d . . . . .
C2 C 0.5549(7) 0.3601(4) 0.5796(4) 0.0185(14) Uani 1 1 d . . . . .
C4 C 0.9715(7) 0.3653(4) 0.5758(3) 0.0165(13) Uani 1 1 d . . . . .
N1L N 0.4934(6) -0.0019(3) 0.3911(3) 0.0218(12) Uani 1 1 d . . . . .
N1CS N 0.0822(6) 0.0767(3) 0.4546(3) 0.0290(14) Uani 1 1 d . . . . .
C6 C 0.6978(7) 0.3007(4) 0.6832(3) 0.0237(15) Uani 1 1 d . U . . .
C3 C 0.7554(6) 0.4400(4) 0.5481(4) 0.0182(14) Uani 1 1 d . U . . .
N8 N 0.7273(6) 0.2570(4) 0.4169(3) 0.0279(14) Uani 1 1 d . . . . .
C1 C 0.6471(7) 0.2018(4) 0.5559(3) 0.0193(14) Uani 1 1 d . . . . .
C8 C 0.7426(7) 0.2808(4) 0.4783(4) 0.0182(14) Uani 1 1 d . . . . .
C5 C 0.9136(7) 0.2506(5) 0.6347(4) 0.0274(16) Uani 1 1 d . . . . .
N2L N 0.4918(8) -0.0041(4) 0.1767(3) 0.0384(17) Uani 1 1 d . . . . .
N5 N 0.9926(7) 0.2086(5) 0.6580(4) 0.0472(18) Uani 1 1 d . . . . .
C7 C 0.8504(9) 0.4397(5) 0.6856(4) 0.036(2) Uani 1 1 d . . . . .
C1CS C 0.2113(7) 0.0796(4) 0.4965(4) 0.0230(15) Uani 1 1 d . . . . .
N6 N 0.6636(9) 0.2827(5) 0.7309(4) 0.052(2) Uani 1 1 d . . . . .
C5L C 0.5888(8) 0.0495(4) 0.3753(4) 0.0269(16) Uani 1 1 d . . . . .
H5L H 0.656065 0.086328 0.412863 0.032 Uiso 1 1 calc R U . . .
C2CS C 0.2627(8) 0.1543(4) 0.5614(4) 0.0326(18) Uani 1 1 d . . . . .
H2CA H 0.345773 0.142284 0.591461 0.049 Uiso 1 1 calc R U . . .
H2CB H 0.190783 0.163021 0.587841 0.049 Uiso 1 1 calc R U . . .
H2CC H 0.284442 0.205334 0.546342 0.049 Uiso 1 1 calc R U . . .
C8L C 0.4983(8) -0.0011(4) 0.0352(4) 0.0311(17) Uani 1 1 d . . . . .
C1L C 0.3975(8) -0.0538(4) 0.3369(4) 0.0318(18) Uani 1 1 d . . . . .
H1L H 0.330797 -0.089623 0.347578 0.038 Uiso 1 1 calc R U . . .
C5CS C 0.1538(8) 0.2931(5) 0.3916(5) 0.0365(19) Uani 1 1 d . . . . .
N3CS N 0.3798(8) 0.6402(5) 0.7244(4) 0.053(2) Uani 1 1 d . . . . .
C9L C 0.4189(8) 0.0552(5) 0.0730(4) 0.0321(18) Uani 1 1 d . . . . .
C7L C 0.5722(10) -0.0607(5) 0.0665(4) 0.043(2) Uani 1 1 d . . . . .
N7 N 0.8891(10) 0.4996(5) 0.7300(4) 0.063(2) Uani 1 1 d . U . . .
O1L O 0.6362(9) -0.1085(5) 0.1739(3) 0.075(2) Uani 1 1 d . . . . .
C9CS C 0.3904(8) 0.5855(5) 0.6639(5) 0.040(2) Uani 1 1 d . . . . .
C10L C 0.4119(9) 0.0528(5) 0.1478(4) 0.0354(19) Uani 1 1 d . . . . .
C3CS C -0.0117(8) 0.1416(5) 0.4671(5) 0.038(2) Uani 1 1 d . . . . .
H3CA H -0.086661 0.119612 0.485161 0.057 Uiso 1 1 calc R U . . .
H3CB H -0.050436 0.155765 0.422758 0.057 Uiso 1 1 calc R U . . .
H3CC H 0.039843 0.192508 0.501773 0.057 Uiso 1 1 calc R U . . .
C4L C 0.5918(8) 0.0502(5) 0.3055(4) 0.0333(18) Uani 1 1 d . . . . .
H4L H 0.659890 0.086289 0.296035 0.040 Uiso 1 1 calc R U . . .
N2CS N 0.1854(8) 0.2307(5) 0.3418(4) 0.0488(19) Uani 1 1 d . . . . .
C2L C 0.3916(9) -0.0574(5) 0.2649(4) 0.041(2) Uani 1 1 d . . . . .
H2L H 0.322930 -0.094423 0.228017 0.050 Uiso 1 1 calc R U . . .
C3L C 0.4914(9) -0.0040(5) 0.2507(4) 0.0350(19) Uani 1 1 d . . . . .
C12L C 0.3499(9) 0.1126(5) 0.0419(4) 0.043(2) Uani 1 1 d . . . . .
H12L H 0.299035 0.149832 0.067452 0.051 Uiso 1 1 calc R U . . .
C4CS C 0.0287(8) 0.0042(5) 0.3932(5) 0.040(2) Uani 1 1 d . . . . .
H4CA H 0.037902 0.020310 0.350204 0.060 Uiso 1 1 calc R U . . .
H4CB H -0.068774 -0.012938 0.390135 0.060 Uiso 1 1 calc R U . . .
H4CC H 0.081338 -0.042981 0.398415 0.060 Uiso 1 1 calc R U . . .
C10C C 0.5113(8) 0.6017(5) 0.6320(5) 0.047(2) Uani 1 1 d . . . . .
H10A H 0.505811 0.556128 0.589595 0.070 Uiso 1 1 calc R U . . .
H10B H 0.597873 0.603534 0.666350 0.070 Uiso 1 1 calc R U . . .
H10C H 0.508279 0.655799 0.619293 0.070 Uiso 1 1 calc R U . . .
C6L C 0.5676(10) -0.0632(6) 0.1412(4) 0.047(2) Uani 1 1 d . . . . .
C6CS C 0.0313(8) 0.3393(6) 0.3702(5) 0.051(2) Uani 1 1 d . . . . .
H6CA H 0.015759 0.378329 0.412191 0.077 Uiso 1 1 calc R U . . .
H6CB H -0.051221 0.298106 0.347808 0.077 Uiso 1 1 calc R U . . .
H6CC H 0.050505 0.371103 0.336900 0.077 Uiso 1 1 calc R U . . .
C11L C 0.6452(10) -0.1162(6) 0.0280(4) 0.048(2) Uani 1 1 d . . . . .
H11L H 0.691517 -0.156174 0.048407 0.058 Uiso 1 1 calc R U . . .
C8CS C 0.2977(10) 0.1822(5) 0.3612(5) 0.049(2) Uani 1 1 d . . . . .
H8CA H 0.363007 0.215703 0.404212 0.073 Uiso 1 1 calc R U . . .
H8CB H 0.345440 0.168742 0.322819 0.073 Uiso 1 1 calc R U . . .
H8CC H 0.260172 0.129742 0.369614 0.073 Uiso 1 1 calc R U . . .
O1S O 0.2530(10) 0.8808(7) 0.8104(5) 0.123(4) Uani 1 1 d . U . A 1
C12C C 0.2639(11) 0.6273(7) 0.7565(6) 0.067(3) Uani 1 1 d . . . . .
H12A H 0.195654 0.581469 0.724420 0.100 Uiso 1 1 calc R U . . .
H12B H 0.220952 0.679459 0.765522 0.100 Uiso 1 1 calc R U . . .
H12C H 0.297480 0.612474 0.801133 0.100 Uiso 1 1 calc R U . . .
C11C C 0.4801(13) 0.7199(7) 0.7599(6) 0.089(4) Uani 1 1 d . . . . .
H11A H 0.559846 0.718351 0.738635 0.133 Uiso 1 1 calc R U . . .
H11B H 0.511142 0.723553 0.810369 0.133 Uiso 1 1 calc R U . . .
H11C H 0.434257 0.769386 0.753753 0.133 Uiso 1 1 calc R U . . .
C7CS C 0.1072(13) 0.2070(11) 0.2676(6) 0.107(5) Uani 1 1 d . . . . .
H7CA H 0.022782 0.169717 0.262739 0.161 Uiso 1 1 calc R U . . .
H7CB H 0.163901 0.177560 0.237786 0.161 Uiso 1 1 calc R U . . .
H7CC H 0.082968 0.258088 0.253024 0.161 Uiso 1 1 calc R U . . .
C2S C 0.2316(19) 0.8219(12) 0.9126(9) 0.157(8) Uani 1 1 d D U . A 1
H2SA H 0.154865 0.776833 0.902682 0.236 Uiso 1 1 calc R U . A 1
H2SB H 0.246627 0.855610 0.961422 0.236 Uiso 1 1 calc DR U . A 1
H2SC H 0.315415 0.796861 0.905818 0.236 Uiso 1 1 calc R U . A 1
N1S N 0.0914(18) 0.9352(13) 0.8732(10) 0.172(7) Uani 1 1 d D U . A 1
C1S C 0.1956(19) 0.8810(12) 0.8603(9) 0.133(7) Uani 1 1 d D U . A 1
C4S C 0.062(3) 0.9985(16) 0.8280(15) 0.233(13) Uani 1 1 d D U . A 1
H4SA H 0.143137 1.040840 0.839035 0.349 Uiso 1 1 calc R U . A 1
H4SB H -0.017252 1.026591 0.838283 0.349 Uiso 1 1 calc R U . A 1
H4SC H 0.041673 0.968472 0.777966 0.349 Uiso 1 1 calc R U . A 1
C3S C 0.027(2) 0.9255(17) 0.9327(11) 0.237(12) Uani 1 1 d D U . A 1
H3SA H -0.072086 0.928193 0.919247 0.355 Uiso 1 1 calc R U . A 1
H3SB H 0.069274 0.971170 0.974817 0.355 Uiso 1 1 calc DR U . A 1
H3SC H 0.042917 0.870885 0.942747 0.355 Uiso 1 1 calc DR U . A 1

loop_
_atom_site_aniso_label
_atom_site_aniso_U_11
_atom_site_aniso_U_22
_atom_site_aniso_U_33
_atom_site_aniso_U_23
_atom_site_aniso_U_13
_atom_site_aniso_U_12
W1 0.01329(14) 0.01261(13) 0.02688(17) 0.00543(10) 0.00952(11) -0.00035(10)
Zn1 0.0198(5) 0.0117(5) 0.0162(5) 0.0048(4) 0.0093(4) -0.0009(4)
Zn2 0.0131(4) 0.0161(4) 0.0475(5) 0.0151(4) 0.0139(4) 0.0035(3)
O1CS 0.023(2) 0.015(2) 0.036(3) 0.007(2) 0.010(2) 0.004(2)
O2CS 0.040(3) 0.020(2) 0.042(3) 0.011(2) 0.016(3) 0.003(2)
O3CS 0.029(3) 0.021(3) 0.056(4) 0.003(2) 0.013(3) -0.002(2)
N1 0.025(3) 0.013(3) 0.023(3) 0.007(2) 0.009(3) -0.004(2)
N4 0.018(3) 0.026(3) 0.035(4) 0.008(3) 0.011(3) -0.001(2)
O2L 0.066(4) 0.042(3) 0.020(3) 0.000(2) 0.022(3) -0.005(3)
N2 0.016(3) 0.021(3) 0.053(4) 0.014(3) 0.012(3) 0.003(3)
N3 0.017(3) 0.028(3) 0.061(5) 0.018(3) 0.021(3) 0.012(3)
C2 0.020(4) 0.011(3) 0.029(4) 0.008(3) 0.011(3) 0.001(3)
C4 0.016(3) 0.019(3) 0.016(3) 0.006(3) 0.004(3) 0.009(3)
N1L 0.031(3) 0.015(3) 0.020(3) 0.002(2) 0.011(3) -0.002(2)
N1CS 0.022(3) 0.019(3) 0.047(4) 0.007(3) 0.014(3) 0.000(3)
C6 0.027(3) 0.032(3) 0.008(3) -0.001(2) 0.004(3) 0.000(3)
C3 0.015(3) 0.015(3) 0.029(3) 0.011(2) 0.005(2) 0.009(2)
N8 0.030(3) 0.024(3) 0.032(4) 0.012(3) 0.009(3) -0.004(3)
C1 0.023(4) 0.020(3) 0.023(4) 0.009(3) 0.017(3) 0.006(3)
C8 0.021(3) 0.015(3) 0.022(4) 0.011(3) 0.007(3) -0.001(3)
C5 0.011(3) 0.034(4) 0.040(5) 0.019(4) 0.004(3) -0.001(3)
N2L 0.063(5) 0.038(4) 0.014(3) 0.002(3) 0.019(3) -0.005(3)
N5 0.036(4) 0.045(4) 0.063(5) 0.027(4) 0.003(4) -0.003(3)
C7 0.053(5) 0.022(4) 0.039(5) 0.004(4) 0.031(4) -0.008(4)
C1CS 0.020(4) 0.021(3) 0.035(4) 0.013(3) 0.018(3) -0.001(3)
N6 0.069(5) 0.051(4) 0.031(4) 0.002(3) 0.018(4) -0.009(4)
C5L 0.032(4) 0.024(4) 0.027(4) 0.008(3) 0.016(3) -0.006(3)
C2CS 0.030(4) 0.029(4) 0.040(5) 0.000(3) 0.022(4) 0.002(3)
C8L 0.042(4) 0.027(4) 0.023(4) 0.002(3) 0.014(4) -0.011(3)
C1L 0.043(5) 0.028(4) 0.024(4) 0.007(3) 0.011(4) -0.010(3)
C5CS 0.021(4) 0.046(5) 0.046(6) 0.022(4) 0.010(4) -0.010(4)
N3CS 0.047(5) 0.040(4) 0.057(5) -0.001(4) 0.000(4) -0.012(4)
C9L 0.038(4) 0.032(4) 0.025(4) 0.004(3) 0.013(4) -0.006(3)
C7L 0.063(6) 0.038(4) 0.027(4) 0.006(4) 0.014(4) -0.003(4)
N7 0.090(6) 0.036(4) 0.051(5) -0.018(3) 0.032(4) -0.024(4)
O1L 0.123(7) 0.090(5) 0.034(4) 0.030(4) 0.040(4) 0.049(5)
C9CS 0.030(4) 0.026(4) 0.061(6) 0.014(4) 0.002(4) 0.004(4)
C10L 0.057(5) 0.030(4) 0.013(4) -0.004(3) 0.010(4) -0.012(4)
C3CS 0.030(4) 0.027(4) 0.066(6) 0.019(4) 0.019(4) 0.010(3)
C4L 0.039(4) 0.034(4) 0.028(4) 0.006(3) 0.017(4) -0.008(4)
N2CS 0.037(4) 0.072(5) 0.033(4) 0.002(4) 0.013(4) -0.001(4)
C2L 0.061(6) 0.032(4) 0.022(4) 0.000(3) 0.006(4) -0.019(4)
C3L 0.057(5) 0.029(4) 0.023(4) 0.006(3) 0.019(4) 0.001(4)
C12L 0.055(6) 0.046(5) 0.028(5) 0.002(4) 0.021(4) 0.006(4)
C4CS 0.029(4) 0.036(4) 0.052(6) 0.011(4) 0.007(4) -0.003(4)
C10C 0.030(4) 0.036(4) 0.075(7) 0.024(4) 0.006(4) -0.008(4)
C6L 0.069(6) 0.053(5) 0.012(4) -0.003(4) 0.010(4) -0.002(5)
C6CS 0.025(4) 0.078(7) 0.058(6) 0.043(5) 0.002(4) -0.002(4)
C11L 0.072(6) 0.047(5) 0.032(5) 0.012(4) 0.022(5) 0.012(5)
C8CS 0.060(6) 0.041(5) 0.046(6) -0.001(4) 0.033(5) -0.002(4)
O1S 0.104(7) 0.176(10) 0.079(7) 0.012(6) 0.042(6) -0.039(7)
C12C 0.050(6) 0.083(8) 0.059(7) 0.006(6) 0.009(5) 0.015(6)
C11C 0.096(9) 0.067(7) 0.068(8) -0.018(6) -0.001(7) -0.038(7)
C7CS 0.070(8) 0.191(16) 0.047(7) -0.002(8) 0.019(7) 0.014(9)
C2S 0.172(17) 0.178(17) 0.103(12) 0.028(12) 0.042(12) -0.098(14)
N1S 0.107(10) 0.205(14) 0.174(14) -0.013(12) 0.049(10) -0.015(11)
C1S 0.108(13) 0.160(16) 0.094(12) -0.021(11) 0.031(10) -0.061(12)
C4S 0.22(2) 0.22(2) 0.24(2) 0.112(19) -0.041(18) -0.036(17)
C3S 0.19(2) 0.32(2) 0.163(18) -0.038(17) 0.104(17) -0.023(18)

loop_
_atom_type_symbol
_atom_type_description
_atom_type_scat_dispersion_real
_atom_type_scat_dispersion_imag
_atom_type_scat_source
C C 0.0033 0.0016 'International Tables Vol C Tables 4.2.6.8 and 6.1.1.4'
H H 0.0000 0.0000 'International Tables Vol C Tables 4.2.6.8 and 6.1.1.4'
N N 0.0061 0.0033 'International Tables Vol C Tables 4.2.6.8 and 6.1.1.4'
O O 0.0106 0.0060 'International Tables Vol C Tables 4.2.6.8 and 6.1.1.4'
W W -0.8490 6.8722 'International Tables Vol C Tables 4.2.6.8 and 6.1.1.4'
Zn Zn 0.2839 1.4301 'International Tables Vol C Tables 4.2.6.8 and 6.1.1.4'

loop_
_geom_angle_atom_site_label_1
_geom_angle_atom_site_label_2
_geom_angle_atom_site_label_3
_geom_angle
_geom_angle_site_symmetry_1
_geom_angle_site_symmetry_3
_geom_angle_publ_flag
C2 W1 C4 143.4(2) . . ?
C2 W1 C6 75.2(2) . . ?
C2 W1 C3 71.8(2) . . ?
C2 W1 C1 78.4(2) . . ?
C2 W1 C8 92.3(2) . . ?
C2 W1 C7 93.7(3) . . ?
C4 W1 C6 133.5(2) . . ?
C4 W1 C3 71.6(2) . . ?
C4 W1 C1 126.8(2) . . ?
C4 W1 C8 76.1(2) . . ?
C4 W1 C7 78.5(2) . . ?
C6 W1 C3 132.0(2) . . ?
C6 W1 C1 72.4(2) . . ?
C6 W1 C7 72.9(2) . . ?
C3 W1 C1 131.2(2) . . ?
C3 W1 C7 75.5(3) . . ?
C1 W1 C7 145.2(2) . . ?
C8 W1 C6 142.0(2) . . ?
C8 W1 C3 73.4(2) . . ?
C8 W1 C1 70.0(2) . . ?
C8 W1 C7 144.7(2) . . ?
C5 W1 C2 145.6(2) . . ?
C5 W1 C4 70.8(2) . . ?
C5 W1 C6 74.4(3) . . ?
C5 W1 C3 142.1(2) . . ?
C5 W1 C1 77.5(3) . . ?
C5 W1 C8 102.0(3) . . ?
C5 W1 C7 92.3(3) . . ?
O1CS Zn1 O1CS 180.0 2_656 . ?
O1CS Zn1 N1 95.53(18) . . ?
O1CS Zn1 N1 95.53(18) 2_656 2_656 ?
O1CS Zn1 N1 84.47(19) 2_656 . ?
O1CS Zn1 N1 84.47(19) . 2_656 ?
N1 Zn1 N1 180.00(12) 2_656 . ?
N1L Zn1 O1CS 91.8(2) . 2_656 ?
N1L Zn1 O1CS 88.2(2) . . ?
N1L Zn1 O1CS 88.2(2) 2_656 2_656 ?
N1L Zn1 O1CS 91.8(2) 2_656 . ?
N1L Zn1 N1 89.22(19) 2_656 . ?
N1L Zn1 N1 89.22(19) . 2_656 ?
N1L Zn1 N1 90.78(19) . . ?
N1L Zn1 N1 90.78(19) 2_656 2_656 ?
N1L Zn1 N1L 180.0 2_656 . ?
O3CS Zn2 O2CS 174.0(2) . . ?
N4 Zn2 O2CS 91.1(2) . . ?
N4 Zn2 O3CS 87.6(2) . . ?
N4 Zn2 N2 125.6(2) . . ?
N4 Zn2 N3 117.6(2) . . ?
N2 Zn2 O2CS 83.3(2) . . ?
N2 Zn2 O3CS 92.6(2) . . ?
N2 Zn2 N3 116.7(2) . . ?
N3 Zn2 O2CS 93.2(2) . . ?
N3 Zn2 O3CS 92.7(2) . . ?
C1CS O1CS Zn1 139.7(4) . . ?
C5CS O2CS Zn2 134.0(5) . . ?
C9CS O3CS Zn2 135.1(5) . . ?
C1 N1 Zn1 169.5(5) . . ?
C4 N4 Zn2 175.1(6) 1_455 . ?
C2 N2 Zn2 167.8(6) . . ?
C3 N3 Zn2 169.0(6) 2_666 . ?
N2 C2 W1 178.2(5) . . ?
N4 C4 W1 179.4(6) 1_655 . ?
C5L N1L Zn1 120.0(5) . . ?
C1L N1L Zn1 122.1(4) . . ?
C1L N1L C5L 117.8(6) . . ?
C1CS N1CS C3CS 124.7(6) . . ?
C1CS N1CS C4CS 119.4(6) . . ?
C4CS N1CS C3CS 115.9(6) . . ?
N6 C6 W1 177.3(7) . . ?
N3 C3 W1 176.7(6) 2_666 . ?
N1 C1 W1 177.6(5) . . ?
N8 C8 W1 178.1(6) . . ?
N5 C5 W1 179.3(8) . . ?
C10L N2L C3L 116.2(6) . . ?
C10L N2L C6L 126.8(6) . . ?
C6L N2L C3L 117.0(7) . . ?
N7 C7 W1 175.3(8) . . ?
O1CS C1CS N1CS 120.0(6) . . ?
O1CS C1CS C2CS 121.6(6) . . ?
N1CS C1CS C2CS 118.4(6) . . ?
N1L C5L H5L 118.6 . . ?
N1L C5L C4L 122.9(7) . . ?
C4L C5L H5L 118.6 . . ?
C1CS C2CS H2CA 109.5 . . ?
C1CS C2CS H2CB 109.5 . . ?
C1CS C2CS H2CC 109.5 . . ?
H2CA C2CS H2CB 109.5 . . ?
H2CA C2CS H2CC 109.5 . . ?
H2CB C2CS H2CC 109.5 . . ?
C8L C8L C9L 119.2(9) 2_655 . ?
C8L C8L C7L 119.2(9) 2_655 . ?
C9L C8L C7L 121.6(7) . . ?
N1L C1L H1L 118.2 . . ?
N1L C1L C2L 123.5(6) . . ?
C2L C1L H1L 118.2 . . ?
O2CS C5CS N2CS 120.1(8) . . ?
O2CS C5CS C6CS 121.1(8) . . ?
N2CS C5CS C6CS 118.8(8) . . ?
C9CS N3CS C12C 121.0(8) . . ?
C9CS N3CS C11C 122.7(8) . . ?
C12C N3CS C11C 116.2(8) . . ?
C8L C9L C10L 120.0(7) . . ?
C12L C9L C8L 120.4(7) . . ?
C12L C9L C10L 119.6(7) . . ?
C8L C7L C6L 119.0(8) . . ?
C11L C7L C8L 120.5(7) . . ?
C11L C7L C6L 120.5(8) . . ?
O3CS C9CS N3CS 118.9(8) . . ?
O3CS C9CS C10C 121.8(8) . . ?
N3CS C9CS C10C 119.3(7) . . ?
O2L C10L N2L 121.1(7) . . ?
O2L C10L C9L 123.2(8) . . ?
N2L C10L C9L 115.6(7) . . ?
N1CS C3CS H3CA 109.5 . . ?
N1CS C3CS H3CB 109.5 . . ?
N1CS C3CS H3CC 109.5 . . ?
H3CA C3CS H3CB 109.5 . . ?
H3CA C3CS H3CC 109.5 . . ?
H3CB C3CS H3CC 109.5 . . ?
C5L C4L H4L 121.0 . . ?
C3L C4L C5L 118.0(6) . . ?
C3L C4L H4L 121.0 . . ?
C5CS N2CS C8CS 120.2(7) . . ?
C5CS N2CS C7CS 122.5(9) . . ?
C8CS N2CS C7CS 117.2(8) . . ?
C1L C2L H2L 121.5 . . ?
C3L C2L C1L 117.0(7) . . ?
C3L C2L H2L 121.5 . . ?
C4L C3L N2L 119.0(6) . . ?
C4L C3L C2L 120.8(7) . . ?
C2L C3L N2L 120.1(7) . . ?
C9L C12L H12L 119.6 . . ?
C9L C12L C11L 120.7(8) . 2_655 ?
C11L C12L H12L 119.6 2_655 . ?
N1CS C4CS H4CA 109.5 . . ?
N1CS C4CS H4CB 109.5 . . ?
N1CS C4CS H4CC 109.5 . . ?
H4CA C4CS H4CB 109.5 . . ?
H4CA C4CS H4CC 109.5 . . ?
H4CB C4CS H4CC 109.5 . . ?
C9CS C10C H10A 109.5 . . ?
C9CS C10C H10B 109.5 . . ?
C9CS C10C H10C 109.5 . . ?
H10A C10C H10B 109.5 . . ?
H10A C10C H10C 109.5 . . ?
H10B C10C H10C 109.5 . . ?
N2L C6L C7L 116.7(8) . . ?
O1L C6L N2L 119.8(7) . . ?
O1L C6L C7L 123.1(8) . . ?
C5CS C6CS H6CA 109.5 . . ?
C5CS C6CS H6CB 109.5 . . ?
C5CS C6CS H6CC 109.5 . . ?
H6CA C6CS H6CB 109.5 . . ?
H6CA C6CS H6CC 109.5 . . ?
H6CB C6CS H6CC 109.5 . . ?
C7L C11L C12L 120.0(8) . 2_655 ?
C7L C11L H11L 120.0 . . ?
C12L C11L H11L 120.0 2_655 . ?
N2CS C8CS H8CA 109.5 . . ?
N2CS C8CS H8CB 109.5 . . ?
N2CS C8CS H8CC 109.5 . . ?
H8CA C8CS H8CB 109.5 . . ?
H8CA C8CS H8CC 109.5 . . ?
H8CB C8CS H8CC 109.5 . . ?
N3CS C12C H12A 109.5 . . ?
N3CS C12C H12B 109.5 . . ?
N3CS C12C H12C 109.5 . . ?
H12A C12C H12B 109.5 . . ?
H12A C12C H12C 109.5 . . ?
H12B C12C H12C 109.5 . . ?
N3CS C11C H11A 109.5 . . ?
N3CS C11C H11B 109.5 . . ?
N3CS C11C H11C 109.5 . . ?
H11A C11C H11B 109.5 . . ?
H11A C11C H11C 109.5 . . ?
H11B C11C H11C 109.5 . . ?
N2CS C7CS H7CA 109.5 . . ?
N2CS C7CS H7CB 109.5 . . ?
N2CS C7CS H7CC 109.5 . . ?
H7CA C7CS H7CB 109.5 . . ?
H7CA C7CS H7CC 109.5 . . ?
H7CB C7CS H7CC 109.5 . . ?
H2SA C2S H2SB 109.5 . . ?
H2SA C2S H2SC 109.5 . . ?
H2SB C2S H2SC 109.5 . . ?
C1S C2S H2SA 109.5 . . ?
C1S C2S H2SB 109.5 . . ?
C1S C2S H2SC 109.5 . . ?
C1S N1S C4S 117.8(19) . . ?
C1S N1S C3S 115.2(19) . . ?
C3S N1S C4S 127(2) . . ?
O1S C1S C2S 122.6(18) . . ?
O1S C1S N1S 121.3(19) . . ?
N1S C1S C2S 116.1(16) . . ?
N1S C4S H4SA 109.5 . . ?
N1S C4S H4SB 109.5 . . ?
N1S C4S H4SC 109.5 . . ?
H4SA C4S H4SB 109.5 . . ?
H4SA C4S H4SC 109.5 . . ?
H4SB C4S H4SC 109.5 . . ?
N1S C3S H3SA 109.5 . . ?
N1S C3S H3SB 109.5 . . ?
N1S C3S H3SC 109.5 . . ?
H3SA C3S H3SB 109.5 . . ?
H3SA C3S H3SC 109.5 . . ?
H3SB C3S H3SC 109.5 . . ?

loop_
_geom_bond_atom_site_label_1
_geom_bond_atom_site_label_2
_geom_bond_distance
_geom_bond_site_symmetry_2
_geom_bond_publ_flag
W1 C2 2.151(7) . ?
W1 C4 2.158(6) . ?
W1 C6 2.162(6) . ?
W1 C3 2.165(6) . ?
W1 C1 2.168(6) . ?
W1 C8 2.158(7) . ?
W1 C5 2.136(7) . ?
W1 C7 2.188(8) . ?
Zn1 O1CS 2.123(5) 2_656 ?
Zn1 O1CS 2.123(4) . ?
Zn1 N1 2.158(5) . ?
Zn1 N1 2.158(5) 2_656 ?
Zn1 N1L 2.120(5) 2_656 ?
Zn1 N1L 2.120(5) . ?
Zn2 O2CS 2.112(5) . ?
Zn2 O3CS 2.076(5) . ?
Zn2 N4 2.000(5) . ?
Zn2 N2 2.007(6) . ?
Zn2 N3 2.031(6) . ?
O1CS C1CS 1.249(8) . ?
O2CS C5CS 1.242(9) . ?
O3CS C9CS 1.255(9) . ?
N1 C1 1.141(8) . ?
N4 C4 1.138(8) 1_455 ?
O2L C10L 1.204(9) . ?
N2 C2 1.136(8) . ?
N3 C3 1.140(8) 2_666 ?
N1L C5L 1.336(8) . ?
N1L C1L 1.327(9) . ?
N1CS C1CS 1.346(9) . ?
N1CS C3CS 1.452(9) . ?
N1CS C4CS 1.440(10) . ?
C6 N6 1.149(9) . ?
N8 C8 1.150(8) . ?
C5 N5 1.155(9) . ?
N2L C10L 1.389(11) . ?
N2L C3L 1.455(9) . ?
N2L C6L 1.395(11) . ?
C7 N7 1.117(10) . ?
C1CS C2CS 1.498(10) . ?
C5L H5L 0.9300 . ?
C5L C4L 1.381(10) . ?
C2CS H2CA 0.9600 . ?
C2CS H2CB 0.9600 . ?
C2CS H2CC 0.9600 . ?
C8L C8L 1.402(14) 2_655 ?
C8L C9L 1.415(10) . ?
C8L C7L 1.416(11) . ?
C1L H1L 0.9300 . ?
C1L C2L 1.392(10) . ?
C5CS N2CS 1.330(11) . ?
C5CS C6CS 1.492(11) . ?
N3CS C9CS 1.332(11) . ?
N3CS C12C 1.435(12) . ?
N3CS C11C 1.485(11) . ?
C9L C10L 1.496(10) . ?
C9L C12L 1.365(11) . ?
C7L C6L 1.490(11) . ?
C7L C11L 1.371(12) . ?
O1L C6L 1.225(11) . ?
C9CS C10C 1.487(11) . ?
C3CS H3CA 0.9600 . ?
C3CS H3CB 0.9600 . ?
C3CS H3CC 0.9600 . ?
C4L H4L 0.9300 . ?
C4L C3L 1.370(11) . ?
N2CS C8CS 1.431(11) . ?
N2CS C7CS 1.444(13) . ?
C2L H2L 0.9300 . ?
C2L C3L 1.371(10) . ?
C12L H12L 0.9300 . ?
C12L C11L 1.400(11) 2_655 ?
C4CS H4CA 0.9600 . ?
C4CS H4CB 0.9600 . ?
C4CS H4CC 0.9600 . ?
C10C H10A 0.9600 . ?
C10C H10B 0.9600 . ?
C10C H10C 0.9600 . ?
C6CS H6CA 0.9600 . ?
C6CS H6CB 0.9600 . ?
C6CS H6CC 0.9600 . ?
C11L H11L 0.9300 . ?
C8CS H8CA 0.9600 . ?
C8CS H8CB 0.9600 . ?
C8CS H8CC 0.9600 . ?
O1S C1S 1.229(17) . ?
C12C H12A 0.9600 . ?
C12C H12B 0.9600 . ?
C12C H12C 0.9600 . ?
C11C H11A 0.9600 . ?
C11C H11B 0.9600 . ?
C11C H11C 0.9600 . ?
C7CS H7CA 0.9600 . ?
C7CS H7CB 0.9600 . ?
C7CS H7CC 0.9600 . ?
C2S H2SA 0.9600 . ?
C2S H2SB 0.9600 . ?
C2S H2SC 0.9600 . ?
C2S C1S 1.561(16) . ?
N1S C1S 1.41(2) . ?
N1S C4S 1.505(16) . ?
N1S C3S 1.472(16) . ?
C4S H4SA 0.9600 . ?
C4S H4SB 0.9600 . ?
C4S H4SC 0.9600 . ?
C3S H3SA 0.9600 . ?
C3S H3SB 0.9600 . ?
C3S H3SC 0.9600 . ?

loop_
_geom_torsion_atom_site_label_1
_geom_torsion_atom_site_label_2
_geom_torsion_atom_site_label_3
_geom_torsion_atom_site_label_4
_geom_torsion
_geom_torsion_site_symmetry_1
_geom_torsion_site_symmetry_2
_geom_torsion_site_symmetry_3
_geom_torsion_site_symmetry_4
_geom_torsion_publ_flag
Zn1 O1CS C1CS N1CS 157.7(5) . . . . ?
Zn1 O1CS C1CS C2CS -22.3(10) . . . . ?
Zn1 N1L C5L C4L 178.8(6) . . . . ?
Zn1 N1L C1L C2L -179.1(6) . . . . ?
Zn2 O2CS C5CS N2CS 158.5(5) . . . . ?
Zn2 O2CS C5CS C6CS -22.5(10) . . . . ?
Zn2 O3CS C9CS N3CS 176.7(6) . . . . ?
Zn2 O3CS C9CS C10C -4.2(12) . . . . ?
O2CS C5CS N2CS C8CS 2.1(11) . . . . ?
O2CS C5CS N2CS C7CS -179.8(9) . . . . ?
N1L C5L C4L C3L 0.5(12) . . . . ?
N1L C1L C2L C3L 0.1(13) . . . . ?
C5L N1L C1L C2L 0.1(11) . . . . ?
C5L C4L C3L N2L 179.6(7) . . . . ?
C5L C4L C3L C2L -0.3(12) . . . . ?
C8L C8L C9L C10L 179.0(8) 2_655 . . . ?
C8L C8L C9L C12L -1.9(13) 2_655 . . . ?
C8L C8L C7L C6L -179.6(9) 2_655 . . . ?
C8L C8L C7L C11L -0.6(13) 2_655 . . . ?
C8L C9L C10L O2L -178.1(7) . . . . ?
C8L C9L C10L N2L 2.7(10) . . . . ?
C8L C9L C12L C11L 0.8(12) . . . 2_655 ?
C8L C7L C6L N2L -1.4(12) . . . . ?
C8L C7L C6L O1L -174.8(9) . . . . ?
C8L C7L C11L C12L 1.7(13) . . . 2_655 ?
C1L N1L C5L C4L -0.4(11) . . . . ?
C1L C2L C3L N2L -179.9(7) . . . . ?
C1L C2L C3L C4L 0.0(13) . . . . ?
C9L C8L C7L C6L -0.8(12) . . . . ?
C9L C8L C7L C11L 178.2(8) . . . . ?
C7L C8L C9L C10L 0.2(11) . . . . ?
C7L C8L C9L C12L 179.3(7) . . . . ?
C10L N2L C3L C4L -90.4(9) . . . . ?
C10L N2L C3L C2L 89.5(9) . . . . ?
C10L N2L C6L C7L 4.9(12) . . . . ?
C10L N2L C6L O1L 178.5(8) . . . . ?
C10L C9L C12L C11L 180.0(8) . . . 2_655 ?
C3CS N1CS C1CS O1CS -179.2(6) . . . . ?
C3CS N1CS C1CS C2CS 0.8(9) . . . . ?
C3L N2L C10L O2L -2.1(11) . . . . ?
C3L N2L C10L C9L 177.1(6) . . . . ?
C3L N2L C6L C7L -177.7(7) . . . . ?
C3L N2L C6L O1L -4.1(12) . . . . ?
C12L C9L C10L O2L 2.8(12) . . . . ?
C12L C9L C10L N2L -176.4(7) . . . . ?
C4CS N1CS C1CS O1CS 1.9(9) . . . . ?
C4CS N1CS C1CS C2CS -178.1(6) . . . . ?
C6L N2L C10L O2L 175.3(8) . . . . ?
C6L N2L C10L C9L -5.5(11) . . . . ?
C6L N2L C3L C4L 91.9(9) . . . . ?
C6L N2L C3L C2L -88.2(10) . . . . ?
C6L C7L C11L C12L -179.3(8) . . . 2_655 ?
C6CS C5CS N2CS C8CS -176.9(7) . . . . ?
C6CS C5CS N2CS C7CS 1.2(12) . . . . ?
C11L C7L C6L N2L 179.5(8) . . . . ?
C11L C7L C6L O1L 6.1(14) . . . . ?
C12C N3CS C9CS O3CS -1.4(13) . . . . ?
C12C N3CS C9CS C10C 179.4(8) . . . . ?
C11C N3CS C9CS O3CS -177.5(9) . . . . ?
C11C N3CS C9CS C10C 3.3(14) . . . . ?
C4S N1S C1S O1S -5(3) . . . . ?
C4S N1S C1S C2S 175.0(16) . . . . ?
C3S N1S C1S O1S 177.3(16) . . . . ?
C3S N1S C1S C2S -2(2) . . . . ?

loop_
_smtbx_masks_void_nr
_smtbx_masks_void_average_x
_smtbx_masks_void_average_y
_smtbx_masks_void_average_z
_smtbx_masks_void_volume
_smtbx_masks_void_count_electrons
_smtbx_masks_void_content
1 -0.641 0.500 1.000 977.9 50.5 '2 ?'
